data_7237827
loop_
_publ_author_name
'Feng, Xing'
'Zhang, Jun'
'Hu, Zhen'
'Wang, Qingsong'
'Islam, Md. Monarul'
'Ni, Jen-Shyang'
'Elsegood, Mark R. J.'
'Lam, Jacky W. Y.'
'Zhou, Erjun'
'Tang, Ben Zhong'

_publ_section_title
;
 Pyrene-based aggregation-induced emission luminogens (AIEgen): structure
 correlated with particle size distribution and mechanochromism
;
_journal_issue 23
_journal_name_full 'Journal of Materials Chemistry C'
_journal_page_first 6932
_journal_paper_doi 10.1039/C9TC01665A
_journal_volume 7
_journal_year 2019
_chemical_formula_moiety 'C37 H43 N'
_chemical_formula_sum 'C37 H43 N'
_chemical_formula_weight 501.72
_space_group_crystal_system orthorhombic
_space_group_IT_number 56
_space_group_name_Hall '-P 2ab 2ac'
_space_group_name_H-M_alt 'P c c n'
_atom_sites_solution_hydrogens geom
_atom_sites_solution_primary iterative
_atom_sites_solution_secondary difmap
_audit_creation_method SHELXL-2016/6
_audit_update_record
;
2018-12-19 deposited with the CCDC.	2019-05-09 downloaded from the CCDC.
;
_cell_angle_alpha 90
_cell_angle_beta 90
_cell_angle_gamma 90
_cell_formula_units_Z 8
_cell_length_a 12.9754(19)
_cell_length_b 36.630(5)
_cell_length_c 12.4364(18)
_cell_measurement_reflns_used 6465
_cell_measurement_temperature 150(2)
_cell_measurement_theta_max 24.95
_cell_measurement_theta_min 2.22
_cell_volume 5910.9(15)
_computing_cell_refinement 'Bruker SAINT'
_computing_data_collection 'Bruker APEX 2'
_computing_data_reduction 'Bruker SAINT'
_computing_molecular_graphics 'Bruker SHELXTL'
_computing_publication_material 'Bruker SHELXTL'
_computing_structure_refinement 'SHELXL-2016/6 (Sheldrick, 2016)'
_computing_structure_solution 'SHELXT-2014/4 (Sheldrick, 2014)'
_diffrn_ambient_temperature 150(2)
_diffrn_measured_fraction_theta_full 1.000
_diffrn_measured_fraction_theta_max 0.999
_diffrn_measurement_device_type 'Bruker APEX 2 CCD area detector diffractometer'
_diffrn_measurement_method '\w rotation with narrow frames'
_diffrn_radiation_monochromator graphite
_diffrn_radiation_type MoK\a
_diffrn_radiation_wavelength 0.71073
_diffrn_reflns_av_R_equivalents 0.0610
_diffrn_reflns_av_unetI/netI 0.0391
_diffrn_reflns_Laue_measured_fraction_full 1.000
_diffrn_reflns_Laue_measured_fraction_max 0.999
_diffrn_reflns_limit_h_max 15
_diffrn_reflns_limit_h_min -15
_diffrn_reflns_limit_k_max 44
_diffrn_reflns_limit_k_min -38
_diffrn_reflns_limit_l_max 14
_diffrn_reflns_limit_l_min -14
_diffrn_reflns_number 30994
_diffrn_reflns_point_group_measured_fraction_full 1.000
_diffrn_reflns_point_group_measured_fraction_max 0.999
_diffrn_reflns_theta_full 25.242
_diffrn_reflns_theta_max 25.331
_diffrn_reflns_theta_min 1.665
_diffrn_source 'fine-focus sealed tube'
_exptl_absorpt_coefficient_mu 0.064
_exptl_absorpt_correction_T_max 0.986
_exptl_absorpt_correction_T_min 0.959
_exptl_absorpt_correction_type multi-scan
_exptl_absorpt_process_details 'SADABS v2012/1, Sheldrick, G.M., (2012)'
_exptl_crystal_colour yellow
_exptl_crystal_density_diffrn 1.128
_exptl_crystal_density_method 'not measured'
_exptl_crystal_description block
_exptl_crystal_F_000 2176
_exptl_crystal_recrystallization_method 'Re-crystallisation from solvent: dichloromethane/hexane'
_exptl_crystal_size_max 0.660
_exptl_crystal_size_mid 0.310
_exptl_crystal_size_min 0.220
_refine_diff_density_max 0.325
_refine_diff_density_min -0.219
_refine_diff_density_rms 0.044
_refine_ls_extinction_method none
_refine_ls_goodness_of_fit_ref 1.042
_refine_ls_hydrogen_treatment constr
_refine_ls_matrix_type full
_refine_ls_number_parameters 395
_refine_ls_number_reflns 5399
_refine_ls_number_restraints 68
_refine_ls_restrained_S_all 1.048
_refine_ls_R_factor_all 0.1058
_refine_ls_R_factor_gt 0.0616
_refine_ls_shift/su_max 0.000
_refine_ls_shift/su_mean 0.000
_refine_ls_structure_factor_coef Fsqd
_refine_ls_weighting_details 'w=1/[\s^2^(Fo^2^)+(0.0812P)^2^+2.9449P] where P=(Fo^2^+2Fc^2^)/3'
_refine_ls_weighting_scheme calc
_refine_ls_wR_factor_gt 0.1576
_refine_ls_wR_factor_ref 0.1871
_reflns_Friedel_coverage 0.000
_reflns_number_gt 3352
_reflns_number_total 5399
_reflns_threshold_expression 'I > 2\s(I)'
_cod_data_source_file c9tc01665a2.cif
_cod_data_source_block 4
_cod_database_code 7237827
_shelx_shelxl_version_number 2016/6
_shelx_space_group_comment
; 
The symmetry employed for this shelxl refinement is uniquely defined 
by the following loop, which should always be used as a source of 
symmetry information in preference to the above space-group names. 
They are only intended as comments. 
;
_shelx_estimated_absorpt_t_min 0.959
_shelx_estimated_absorpt_t_max 0.986

loop_
_space_group_symop_operation_xyz
'x, y, z'
'-x+1/2, -y+1/2, z'
'-x, y+1/2, -z+1/2'
'x+1/2, -y, -z+1/2'
'-x, -y, -z'
'x-1/2, y-1/2, -z'
'x, -y-1/2, z-1/2'
'-x-1/2, y, z-1/2'

loop_
_atom_site_label
_atom_site_type_symbol
_atom_site_fract_x
_atom_site_fract_y
_atom_site_fract_z
_atom_site_U_iso_or_equiv
_atom_site_adp_type
_atom_site_occupancy
_atom_site_site_symmetry_order
_atom_site_calc_flag
_atom_site_refinement_flags_posn
_atom_site_refinement_flags_adp
_atom_site_refinement_flags_occupancy
_atom_site_disorder_assembly
_atom_site_disorder_group
C1 C 0.64018(16) 0.39676(6) 0.10924(18) 0.0300(5) Uani 1 1 d . . . . .
C2 C 0.61552(16) 0.36208(6) 0.15402(17) 0.0295(5) Uani 1 1 d . . . . .
C3 C 0.55558(17) 0.35912(6) 0.24987(17) 0.0289(5) Uani 1 1 d . . . . .
C4 C 0.52243(17) 0.39269(6) 0.30080(18) 0.0301(5) Uani 1 1 d . . . . .
C5 C 0.54679(18) 0.42567(7) 0.25576(18) 0.0339(6) Uani 1 1 d . . . . .
H5 H 0.523206 0.447244 0.290275 0.041 Uiso 1 1 calc R U . . .
C6 C 0.60609(18) 0.42929(7) 0.15915(18) 0.0340(6) Uani 1 1 d . . . . .
C7 C 0.6314(2) 0.46303(7) 0.1141(2) 0.0408(6) Uani 1 1 d . . . . .
H7 H 0.608185 0.484676 0.148552 0.049 Uiso 1 1 calc R U . . .
C8 C 0.6899(2) 0.46603(7) 0.0197(2) 0.0419(6) Uani 1 1 d . . . . .
C9 C 0.72249(19) 0.43381(7) -0.0286(2) 0.0396(6) Uani 1 1 d . . . . .
H9 H 0.761956 0.435298 -0.092795 0.048 Uiso 1 1 calc R U . . .
C10 C 0.69971(18) 0.39936(7) 0.01315(19) 0.0344(6) Uani 1 1 d . . . . .
C11 C 0.7350(2) 0.36610(7) -0.0354(2) 0.0412(6) Uani 1 1 d . . . . .
H11 H 0.775180 0.367296 -0.099195 0.049 Uiso 1 1 calc R U . . .
C12 C 0.71256(19) 0.33322(7) 0.0071(2) 0.0422(6) Uani 1 1 d . . . . .
H12 H 0.737823 0.311793 -0.026970 0.051 Uiso 1 1 calc R U . . .
C13 C 0.65087(18) 0.32983(7) 0.10333(19) 0.0351(6) Uani 1 1 d . . . . .
C14 C 0.6250(2) 0.29584(7) 0.1461(2) 0.0398(6) Uani 1 1 d . . . . .
H14 H 0.649599 0.274387 0.111726 0.048 Uiso 1 1 calc R U . . .
C15 C 0.5644(2) 0.29248(7) 0.2377(2) 0.0386(6) Uani 1 1 d . . . . .
C16 C 0.53113(18) 0.32428(6) 0.28838(19) 0.0342(6) Uani 1 1 d . . . . .
H16 H 0.490277 0.322236 0.351486 0.041 Uiso 1 1 calc R U . . .
C17 C 0.7169(2) 0.50344(8) -0.0284(2) 0.0551(8) Uani 1 1 d D . . . .
C18 C 0.6830(6) 0.50486(15) -0.1444(4) 0.076(2) Uani 0.615(5) 1 d D . P A 1
H18A H 0.711751 0.483923 -0.183255 0.115 Uiso 0.615(5) 1 calc R U P A 1
H18B H 0.607595 0.504033 -0.148023 0.115 Uiso 0.615(5) 1 calc R U P A 1
H18C H 0.707687 0.527542 -0.177328 0.115 Uiso 0.615(5) 1 calc R U P A 1
C19 C 0.6751(7) 0.53491(14) 0.0353(5) 0.091(3) Uani 0.615(5) 1 d D . P A 1
H19A H 0.698680 0.533035 0.109946 0.137 Uiso 0.615(5) 1 calc R U P A 1
H19B H 0.699699 0.557877 0.004098 0.137 Uiso 0.615(5) 1 calc R U P A 1
H19C H 0.599608 0.534368 0.033402 0.137 Uiso 0.615(5) 1 calc R U P A 1
C20 C 0.8383(4) 0.50684(17) -0.0242(6) 0.093(2) Uani 0.615(5) 1 d D . P A 1
H20A H 0.869333 0.486752 -0.064888 0.140 Uiso 0.615(5) 1 calc R U P A 1
H20B H 0.859330 0.530187 -0.055783 0.140 Uiso 0.615(5) 1 calc R U P A 1
H20C H 0.861433 0.505701 0.050766 0.140 Uiso 0.615(5) 1 calc R U P A 1
C18X C 0.6110(6) 0.5221(2) -0.0655(7) 0.068(3) Uani 0.385(5) 1 d D . P A 2
H18D H 0.577093 0.506618 -0.119045 0.102 Uiso 0.385(5) 1 calc R U P A 2
H18E H 0.565697 0.525075 -0.003018 0.102 Uiso 0.385(5) 1 calc R U P A 2
H18F H 0.625516 0.546095 -0.096989 0.102 Uiso 0.385(5) 1 calc R U P A 2
C19X C 0.7646(8) 0.5282(2) 0.0527(6) 0.056(2) Uani 0.385(5) 1 d D . P A 2
H19D H 0.720860 0.529195 0.116838 0.084 Uiso 0.385(5) 1 calc R U P A 2
H19E H 0.832860 0.518828 0.072433 0.084 Uiso 0.385(5) 1 calc R U P A 2
H19F H 0.771610 0.552688 0.022143 0.084 Uiso 0.385(5) 1 calc R U P A 2
C20X C 0.7824(8) 0.5010(2) -0.1293(6) 0.062(3) Uani 0.385(5) 1 d D . P A 2
H20D H 0.749329 0.484649 -0.181091 0.092 Uiso 0.385(5) 1 calc R U P A 2
H20E H 0.789528 0.525389 -0.161063 0.092 Uiso 0.385(5) 1 calc R U P A 2
H20F H 0.850779 0.491529 -0.110772 0.092 Uiso 0.385(5) 1 calc R U P A 2
C21 C 0.5309(2) 0.25513(7) 0.2815(2) 0.0511(7) Uani 1 1 d . . . . .
C22 C 0.5427(3) 0.25373(9) 0.4022(2) 0.0739(10) Uani 1 1 d . . . . .
H22A H 0.614584 0.258645 0.421489 0.111 Uiso 1 1 calc R U . . .
H22B H 0.523052 0.229453 0.428271 0.111 Uiso 1 1 calc R U . . .
H22C H 0.498050 0.272170 0.435237 0.111 Uiso 1 1 calc R U . . .
C23 C 0.4174(3) 0.24959(11) 0.2518(3) 0.1013(15) Uani 1 1 d . . . . .
H23A H 0.394062 0.225817 0.278436 0.152 Uiso 1 1 calc R U . . .
H23B H 0.409807 0.250436 0.173408 0.152 Uiso 1 1 calc R U . . .
H23C H 0.375834 0.268979 0.284401 0.152 Uiso 1 1 calc R U . . .
C24 C 0.5936(5) 0.22366(10) 0.2335(4) 0.138(2) Uani 1 1 d . . . . .
H24A H 0.666083 0.226297 0.254109 0.207 Uiso 1 1 calc R U . . .
H24B H 0.587721 0.224173 0.154937 0.207 Uiso 1 1 calc R U . . .
H24C H 0.566991 0.200380 0.260673 0.207 Uiso 1 1 calc R U . . .
C25 C 0.46314(18) 0.39469(7) 0.40145(19) 0.0350(6) Uani 1 1 d . . . . .
H25 H 0.444256 0.418478 0.424690 0.042 Uiso 1 1 calc R U . . .
N1 N 0.43391(15) 0.36827(6) 0.46149(16) 0.0362(5) Uani 1 1 d . . . . .
C26 C 0.37848(18) 0.37775(6) 0.55739(19) 0.0355(6) Uani 1 1 d . . . . .
C27 C 0.27492(19) 0.36585(7) 0.5658(2) 0.0394(6) Uani 1 1 d . . . . .
C28 C 0.2197(2) 0.37596(7) 0.6563(2) 0.0476(7) Uani 1 1 d . . . . .
H28 H 0.149667 0.368771 0.662733 0.057 Uiso 1 1 calc R U . . .
C29 C 0.2646(2) 0.39633(8) 0.7375(2) 0.0524(8) Uani 1 1 d . . . . .
H29 H 0.224913 0.403650 0.798018 0.063 Uiso 1 1 calc R U . . .
C30 C 0.3670(2) 0.40593(8) 0.7302(2) 0.0479(7) Uani 1 1 d . . . . .
H30 H 0.397835 0.419108 0.787596 0.057 Uiso 1 1 calc R U . . .
C31 C 0.4265(2) 0.39680(7) 0.6408(2) 0.0408(6) Uani 1 1 d . . . . .
C32 C 0.2276(2) 0.34141(7) 0.4809(2) 0.0476(7) Uani 1 1 d D . . . .
H32 H 0.260622 0.347439 0.410388 0.057 Uiso 1 1 calc R U . . .
C33 C 0.2527(3) 0.30187(8) 0.5071(3) 0.0732(10) Uani 1 1 d D . . . .
H33A H 0.327454 0.299039 0.514729 0.110 Uiso 1 1 calc R U . . .
H33B H 0.227969 0.286092 0.448920 0.110 Uiso 1 1 calc R U . . .
H33C H 0.218861 0.294978 0.574554 0.110 Uiso 1 1 calc R U . . .
C34 C 0.1113(2) 0.34651(9) 0.4685(3) 0.0645(9) Uani 1 1 d D . . . .
H34A H 0.076212 0.336984 0.532356 0.097 Uiso 1 1 calc R U . . .
H34B H 0.087409 0.333285 0.404670 0.097 Uiso 1 1 calc R U . . .
H34C H 0.095690 0.372549 0.460435 0.097 Uiso 1 1 calc R U . . .
C35 C 0.5410(2) 0.40583(8) 0.6414(2) 0.0471(7) Uani 1 1 d D . . . .
H35 H 0.565975 0.408508 0.565777 0.056 Uiso 0.578(16) 1 calc R U P B 1
H35X H 0.571370 0.395614 0.573936 0.056 Uiso 0.422(16) 1 calc R U P B 2
C36 C 0.5916(7) 0.3721(3) 0.6930(11) 0.082(3) Uani 0.578(16) 1 d D . P B 1
H36A H 0.572848 0.350224 0.651976 0.123 Uiso 0.578(16) 1 calc R U P B 1
H36B H 0.666624 0.375014 0.692659 0.123 Uiso 0.578(16) 1 calc R U P B 1
H36C H 0.567361 0.369512 0.767297 0.123 Uiso 0.578(16) 1 calc R U P B 1
C37 C 0.5698(6) 0.4389(3) 0.7043(11) 0.086(3) Uani 0.578(16) 1 d D . P B 1
H37A H 0.644528 0.442575 0.700207 0.129 Uiso 0.578(16) 1 calc R U P B 1
H37B H 0.534460 0.460250 0.674506 0.129 Uiso 0.578(16) 1 calc R U P B 1
H37C H 0.549458 0.435582 0.779553 0.129 Uiso 0.578(16) 1 calc R U P B 1
C36X C 0.6002(8) 0.3901(4) 0.7339(8) 0.058(3) Uani 0.422(16) 1 d D . P B 2
H36D H 0.672804 0.397261 0.728016 0.087 Uiso 0.422(16) 1 calc R U P B 2
H36E H 0.571819 0.399448 0.801610 0.087 Uiso 0.422(16) 1 calc R U P B 2
H36F H 0.594773 0.363464 0.732674 0.087 Uiso 0.422(16) 1 calc R U P B 2
C37X C 0.5543(7) 0.44803(19) 0.6371(13) 0.056(3) Uani 0.422(16) 1 d D . P B 2
H37D H 0.515166 0.457842 0.576275 0.084 Uiso 0.422(16) 1 calc R U P B 2
H37E H 0.528749 0.458806 0.704142 0.084 Uiso 0.422(16) 1 calc R U P B 2
H37F H 0.627455 0.454006 0.628292 0.084 Uiso 0.422(16) 1 calc R U P B 2

loop_
_atom_site_aniso_label
_atom_site_aniso_U_11
_atom_site_aniso_U_22
_atom_site_aniso_U_33
_atom_site_aniso_U_23
_atom_site_aniso_U_13
_atom_site_aniso_U_12
C1 0.0253(11) 0.0399(14) 0.0249(12) -0.0035(10) -0.0019(10) -0.0056(10)
C2 0.0238(11) 0.0395(14) 0.0251(12) -0.0007(10) -0.0044(9) -0.0042(10)
C3 0.0248(11) 0.0354(14) 0.0264(12) -0.0014(10) -0.0048(9) -0.0008(10)
C4 0.0250(11) 0.0408(14) 0.0245(12) 0.0017(10) -0.0020(10) -0.0043(10)
C5 0.0349(13) 0.0373(14) 0.0296(13) -0.0063(11) 0.0019(10) -0.0005(11)
C6 0.0349(13) 0.0420(15) 0.0250(13) -0.0022(11) 0.0019(10) -0.0072(11)
C7 0.0513(16) 0.0363(15) 0.0347(14) -0.0080(11) 0.0101(12) -0.0079(12)
C8 0.0502(16) 0.0422(16) 0.0332(14) -0.0038(12) 0.0074(12) -0.0147(12)
C9 0.0424(15) 0.0463(16) 0.0302(13) -0.0051(12) 0.0095(11) -0.0124(12)
C10 0.0308(13) 0.0448(16) 0.0277(13) -0.0050(11) 0.0028(10) -0.0077(11)
C11 0.0415(14) 0.0477(16) 0.0344(14) -0.0060(12) 0.0103(12) -0.0050(12)
C12 0.0423(15) 0.0460(16) 0.0382(15) -0.0097(12) 0.0082(12) 0.0021(12)
C13 0.0319(13) 0.0413(15) 0.0320(13) -0.0032(11) -0.0016(10) 0.0006(11)
C14 0.0467(15) 0.0365(15) 0.0363(14) -0.0019(11) 0.0007(12) 0.0047(12)
C15 0.0449(15) 0.0359(15) 0.0352(14) 0.0008(11) -0.0034(12) 0.0020(11)
C16 0.0313(13) 0.0428(15) 0.0284(13) 0.0041(11) 0.0001(10) -0.0043(11)
C17 0.080(2) 0.0415(16) 0.0435(16) -0.0024(13) 0.0178(15) -0.0167(14)
C18 0.131(6) 0.054(3) 0.045(3) 0.007(3) 0.022(3) -0.016(4)
C19 0.169(8) 0.039(3) 0.066(4) -0.008(3) 0.049(5) -0.029(4)
C20 0.105(4) 0.077(4) 0.098(5) -0.001(4) 0.030(4) -0.057(4)
C18X 0.079(5) 0.057(5) 0.068(6) 0.020(5) -0.003(4) -0.007(4)
C19X 0.078(6) 0.036(4) 0.054(5) 0.001(3) 0.002(4) -0.014(4)
C20X 0.095(7) 0.043(5) 0.047(5) 0.011(4) 0.030(5) -0.012(4)
C21 0.071(2) 0.0364(16) 0.0454(16) 0.0036(13) 0.0086(15) -0.0020(14)
C22 0.116(3) 0.0507(19) 0.0547(19) 0.0169(16) -0.008(2) -0.0114(19)
C23 0.122(3) 0.077(3) 0.105(3) 0.039(2) -0.047(3) -0.057(2)
C24 0.242(6) 0.038(2) 0.134(4) 0.022(2) 0.104(4) 0.035(3)
C25 0.0338(13) 0.0359(14) 0.0355(14) -0.0030(11) 0.0018(11) -0.0002(11)
N1 0.0343(11) 0.0391(12) 0.0351(11) -0.0008(10) 0.0060(9) -0.0011(9)
C26 0.0380(13) 0.0335(13) 0.0349(14) 0.0011(11) 0.0076(11) 0.0029(11)
C27 0.0395(14) 0.0353(14) 0.0435(15) 0.0048(12) 0.0111(12) 0.0013(11)
C28 0.0398(15) 0.0494(17) 0.0537(18) 0.0041(14) 0.0144(13) -0.0025(13)
C29 0.0516(18) 0.0612(19) 0.0444(17) -0.0043(14) 0.0191(14) -0.0026(14)
C30 0.0512(17) 0.0537(17) 0.0388(15) -0.0025(13) 0.0076(13) -0.0016(14)
C31 0.0414(15) 0.0456(16) 0.0352(14) 0.0039(12) 0.0074(12) 0.0009(12)
C32 0.0407(15) 0.0457(17) 0.0565(18) -0.0032(14) 0.0066(13) -0.0084(12)
C33 0.079(2) 0.0412(18) 0.100(3) -0.0091(18) -0.003(2) -0.0056(16)
C34 0.0437(17) 0.073(2) 0.076(2) -0.0115(18) 0.0012(16) -0.0089(15)
C35 0.0414(15) 0.0621(19) 0.0377(15) -0.0032(13) 0.0053(12) -0.0032(13)
C36 0.046(4) 0.118(8) 0.081(7) 0.032(5) 0.019(4) 0.019(5)
C37 0.060(4) 0.120(7) 0.079(7) -0.034(6) -0.010(4) -0.023(4)
C36X 0.049(5) 0.079(8) 0.045(5) 0.000(4) -0.011(4) -0.008(5)
C37X 0.052(5) 0.055(5) 0.062(7) -0.010(4) 0.006(5) -0.011(4)

loop_
_atom_type_symbol
_atom_type_description
_atom_type_scat_dispersion_real
_atom_type_scat_dispersion_imag
_atom_type_scat_source
C C 0.0033 0.0016 'International Tables Vol C Tables 4.2.6.8 and 6.1.1.4'
H H 0.0000 0.0000 'International Tables Vol C Tables 4.2.6.8 and 6.1.1.4'
N N 0.0061 0.0033 'International Tables Vol C Tables 4.2.6.8 and 6.1.1.4'

loop_
_geom_angle_atom_site_label_1
_geom_angle_atom_site_label_2
_geom_angle_atom_site_label_3
_geom_angle
C6 C1 C2 120.7(2)
C6 C1 C10 118.7(2)
C2 C1 C10 120.6(2)
C13 C2 C1 119.8(2)
C13 C2 C3 119.0(2)
C1 C2 C3 121.1(2)
C16 C3 C2 118.6(2)
C16 C3 C4 123.9(2)
C2 C3 C4 117.5(2)
C5 C4 C3 120.1(2)
C5 C4 C25 115.1(2)
C3 C4 C25 124.7(2)
C4 C5 C6 123.3(2)
C4 C5 H5 118.4
C6 C5 H5 118.4
C7 C6 C1 119.8(2)
C7 C6 C5 123.0(2)
C1 C6 C5 117.3(2)
C6 C7 C8 122.2(2)
C6 C7 H7 118.9
C8 C7 H7 118.9
C9 C8 C7 117.4(2)
C9 C8 C17 121.3(2)
C7 C8 C17 121.3(2)
C8 C9 C10 122.8(2)
C8 C9 H9 118.6
C10 C9 H9 118.6
C9 C10 C1 119.1(2)
C9 C10 C11 122.9(2)
C1 C10 C11 118.0(2)
C12 C11 C10 121.7(2)
C12 C11 H11 119.2
C10 C11 H11 119.2
C11 C12 C13 121.4(2)
C11 C12 H12 119.3
C13 C12 H12 119.3
C14 C13 C2 119.8(2)
C14 C13 C12 121.7(2)
C2 C13 C12 118.5(2)
C15 C14 C13 121.9(2)
C15 C14 H14 119.1
C13 C14 H14 119.1
C14 C15 C16 118.2(2)
C14 C15 C21 122.0(2)
C16 C15 C21 119.7(2)
C15 C16 C3 122.5(2)
C15 C16 H16 118.8
C3 C16 H16 118.8
C19 C17 C18 111.9(4)
C19X C17 C20X 111.2(5)
C19X C17 C8 111.9(4)
C19 C17 C8 113.4(3)
C18 C17 C8 109.7(3)
C20X C17 C8 113.5(4)
C19 C17 C20 106.4(4)
C18 C17 C20 108.6(4)
C8 C17 C20 106.6(3)
C19X C17 C18X 107.0(5)
C20X C17 C18X 105.5(5)
C8 C17 C18X 107.3(4)
C17 C18 H18A 109.5
C17 C18 H18B 109.5
H18A C18 H18B 109.5
C17 C18 H18C 109.5
H18A C18 H18C 109.5
H18B C18 H18C 109.5
C17 C19 H19A 109.5
C17 C19 H19B 109.5
H19A C19 H19B 109.5
C17 C19 H19C 109.5
H19A C19 H19C 109.5
H19B C19 H19C 109.5
C17 C20 H20A 109.5
C17 C20 H20B 109.5
H20A C20 H20B 109.5
C17 C20 H20C 109.5
H20A C20 H20C 109.5
H20B C20 H20C 109.5
C17 C18X H18D 109.5
C17 C18X H18E 109.5
H18D C18X H18E 109.5
C17 C18X H18F 109.5
H18D C18X H18F 109.5
H18E C18X H18F 109.5
C17 C19X H19D 109.5
C17 C19X H19E 109.5
H19D C19X H19E 109.5
C17 C19X H19F 109.5
H19D C19X H19F 109.5
H19E C19X H19F 109.5
C17 C20X H20D 109.5
C17 C20X H20E 109.5
H20D C20X H20E 109.5
C17 C20X H20F 109.5
H20D C20X H20F 109.5
H20E C20X H20F 109.5
C22 C21 C23 109.5(3)
C22 C21 C24 108.0(3)
C23 C21 C24 108.4(3)
C22 C21 C15 110.8(2)
C23 C21 C15 107.7(2)
C24 C21 C15 112.4(3)
C21 C22 H22A 109.5
C21 C22 H22B 109.5
H22A C22 H22B 109.5
C21 C22 H22C 109.5
H22A C22 H22C 109.5
H22B C22 H22C 109.5
C21 C23 H23A 109.5
C21 C23 H23B 109.5
H23A C23 H23B 109.5
C21 C23 H23C 109.5
H23A C23 H23C 109.5
H23B C23 H23C 109.5
C21 C24 H24A 109.5
C21 C24 H24B 109.5
H24A C24 H24B 109.5
C21 C24 H24C 109.5
H24A C24 H24C 109.5
H24B C24 H24C 109.5
N1 C25 C4 127.8(2)
N1 C25 H25 116.1
C4 C25 H25 116.1
C25 N1 C26 116.8(2)
C31 C26 C27 121.5(2)
C31 C26 N1 121.0(2)
C27 C26 N1 117.5(2)
C28 C27 C26 117.9(2)
C28 C27 C32 121.0(2)
C26 C27 C32 121.0(2)
C27 C28 C29 121.4(2)
C27 C28 H28 119.3
C29 C28 H28 119.3
C30 C29 C28 119.7(3)
C30 C29 H29 120.2
C28 C29 H29 120.2
C29 C30 C31 121.7(3)
C29 C30 H30 119.1
C31 C30 H30 119.1
C30 C31 C26 117.7(2)
C30 C31 C35 119.0(2)
C26 C31 C35 123.2(2)
C27 C32 C33 109.1(2)
C27 C32 C34 113.4(2)
C33 C32 C34 110.5(2)
C27 C32 H32 107.9
C33 C32 H32 107.9
C34 C32 H32 107.9
C32 C33 H33A 109.5
C32 C33 H33B 109.5
H33A C33 H33B 109.5
C32 C33 H33C 109.5
H33A C33 H33C 109.5
H33B C33 H33C 109.5
C32 C34 H34A 109.5
C32 C34 H34B 109.5
H34A C34 H34B 109.5
C32 C34 H34C 109.5
H34A C34 H34C 109.5
H34B C34 H34C 109.5
C37 C35 C31 115.1(4)
C36X C35 C31 114.9(5)
C37 C35 C36 109.1(5)
C31 C35 C36 104.1(4)
C36X C35 C37X 110.5(5)
C31 C35 C37X 108.9(4)
C37 C35 H35 109.4
C31 C35 H35 109.4
C36 C35 H35 109.4
C36X C35 H35X 107.4
C31 C35 H35X 107.4
C37X C35 H35X 107.4
C35 C36 H36A 109.5
C35 C36 H36B 109.5
H36A C36 H36B 109.5
C35 C36 H36C 109.5
H36A C36 H36C 109.5
H36B C36 H36C 109.5
C35 C37 H37A 109.5
C35 C37 H37B 109.5
H37A C37 H37B 109.5
C35 C37 H37C 109.5
H37A C37 H37C 109.5
H37B C37 H37C 109.5
C35 C36X H36D 109.5
C35 C36X H36E 109.5
H36D C36X H36E 109.5
C35 C36X H36F 109.5
H36D C36X H36F 109.5
H36E C36X H36F 109.5
C35 C37X H37D 109.5
C35 C37X H37E 109.5
H37D C37X H37E 109.5
C35 C37X H37F 109.5
H37D C37X H37F 109.5
H37E C37X H37F 109.5

loop_
_geom_bond_atom_site_label_1
_geom_bond_atom_site_label_2
_geom_bond_distance
C1 C6 1.414(3)
C1 C2 1.423(3)
C1 C10 1.426(3)
C2 C13 1.415(3)
C2 C3 1.428(3)
C3 C16 1.400(3)
C3 C4 1.448(3)
C4 C5 1.369(3)
C4 C25 1.471(3)
C5 C6 1.433(3)
C5 H5 0.9500
C6 C7 1.396(3)
C7 C8 1.402(3)
C7 H7 0.9500
C8 C9 1.391(3)
C8 C17 1.535(4)
C9 C10 1.396(3)
C9 H9 0.9500
C10 C11 1.435(3)
C11 C12 1.347(3)
C11 H11 0.9500
C12 C13 1.446(3)
C12 H12 0.9500
C13 C14 1.395(3)
C14 C15 1.389(3)
C14 H14 0.9500
C15 C16 1.393(3)
C15 C21 1.536(4)
C16 H16 0.9500
C17 C19X 1.490(7)
C17 C19 1.500(6)
C17 C18 1.510(6)
C17 C20X 1.519(7)
C17 C20 1.581(6)
C17 C18X 1.603(8)
C18 H18A 0.9800
C18 H18B 0.9800
C18 H18C 0.9800
C19 H19A 0.9800
C19 H19B 0.9800
C19 H19C 0.9800
C20 H20A 0.9800
C20 H20B 0.9800
C20 H20C 0.9800
C18X H18D 0.9800
C18X H18E 0.9800
C18X H18F 0.9800
C19X H19D 0.9800
C19X H19E 0.9800
C19X H19F 0.9800
C20X H20D 0.9800
C20X H20E 0.9800
C20X H20F 0.9800
C21 C22 1.509(4)
C21 C23 1.532(5)
C21 C24 1.532(5)
C22 H22A 0.9800
C22 H22B 0.9800
C22 H22C 0.9800
C23 H23A 0.9800
C23 H23B 0.9800
C23 H23C 0.9800
C24 H24A 0.9800
C24 H24B 0.9800
C24 H24C 0.9800
C25 N1 1.280(3)
C25 H25 0.9500
N1 C26 1.435(3)
C26 C31 1.397(4)
C26 C27 1.417(3)
C27 C28 1.384(4)
C27 C32 1.514(4)
C28 C29 1.384(4)
C28 H28 0.9500
C29 C30 1.377(4)
C29 H29 0.9500
C30 C31 1.395(3)
C30 H30 0.9500
C31 C35 1.522(4)
C32 C33 1.520(4)
C32 C34 1.529(4)
C32 H32 1.0000
C33 H33A 0.9800
C33 H33B 0.9800
C33 H33C 0.9800
C34 H34A 0.9800
C34 H34B 0.9800
C34 H34C 0.9800
C35 C37 1.489(7)
C35 C36X 1.498(8)
C35 C36 1.540(7)
C35 C37X 1.556(7)
C35 H35 1.0000
C35 H35X 1.0000
C36 H36A 0.9800
C36 H36B 0.9800
C36 H36C 0.9800
C37 H37A 0.9800
C37 H37B 0.9800
C37 H37C 0.9800
C36X H36D 0.9800
C36X H36E 0.9800
C36X H36F 0.9800
C37X H37D 0.9800
C37X H37E 0.9800
C37X H37F 0.9800

loop_
_geom_torsion_atom_site_label_1
_geom_torsion_atom_site_label_2
_geom_torsion_atom_site_label_3
_geom_torsion_atom_site_label_4
_geom_torsion
C6 C1 C2 C13 -179.6(2)
C10 C1 C2 C13 0.4(3)
C6 C1 C2 C3 0.3(3)
C10 C1 C2 C3 -179.7(2)
C13 C2 C3 C16 -2.0(3)
C1 C2 C3 C16 178.1(2)
C13 C2 C3 C4 178.8(2)
C1 C2 C3 C4 -1.1(3)
C16 C3 C4 C5 -177.7(2)
C2 C3 C4 C5 1.4(3)
C16 C3 C4 C25 2.8(3)
C2 C3 C4 C25 -178.0(2)
C3 C4 C5 C6 -0.9(3)
C25 C4 C5 C6 178.6(2)
C2 C1 C6 C7 179.8(2)
C10 C1 C6 C7 -0.2(3)
C2 C1 C6 C5 0.3(3)
C10 C1 C6 C5 -179.8(2)
C4 C5 C6 C7 -179.5(2)
C4 C5 C6 C1 0.1(3)
C1 C6 C7 C8 0.2(4)
C5 C6 C7 C8 179.7(2)
C6 C7 C8 C9 0.0(4)
C6 C7 C8 C17 -179.9(2)
C7 C8 C9 C10 -0.3(4)
C17 C8 C9 C10 179.7(2)
C8 C9 C10 C1 0.2(4)
C8 C9 C10 C11 -178.7(2)
C6 C1 C10 C9 0.0(3)
C2 C1 C10 C9 180.0(2)
C6 C1 C10 C11 179.0(2)
C2 C1 C10 C11 -1.0(3)
C9 C10 C11 C12 179.5(2)
C1 C10 C11 C12 0.5(4)
C10 C11 C12 C13 0.6(4)
C1 C2 C13 C14 -178.8(2)
C3 C2 C13 C14 1.3(3)
C1 C2 C13 C12 0.6(3)
C3 C2 C13 C12 -179.3(2)
C11 C12 C13 C14 178.3(2)
C11 C12 C13 C2 -1.2(4)
C2 C13 C14 C15 0.4(4)
C12 C13 C14 C15 -179.0(2)
C13 C14 C15 C16 -1.4(4)
C13 C14 C15 C21 176.6(2)
C14 C15 C16 C3 0.7(4)
C21 C15 C16 C3 -177.4(2)
C2 C3 C16 C15 1.0(3)
C4 C3 C16 C15 -179.8(2)
C9 C8 C17 C19X -128.0(5)
C7 C8 C17 C19X 52.0(5)
C9 C8 C17 C19 -179.9(4)
C7 C8 C17 C19 0.1(5)
C9 C8 C17 C18 54.2(4)
C7 C8 C17 C18 -125.8(4)
C9 C8 C17 C20X -1.1(6)
C7 C8 C17 C20X 178.8(5)
C9 C8 C17 C20 -63.1(4)
C7 C8 C17 C20 116.9(4)
C9 C8 C17 C18X 115.0(4)
C7 C8 C17 C18X -65.1(5)
C14 C15 C21 C22 136.2(3)
C16 C15 C21 C22 -45.8(4)
C14 C15 C21 C23 -104.1(3)
C16 C15 C21 C23 73.9(3)
C14 C15 C21 C24 15.3(4)
C16 C15 C21 C24 -166.7(3)
C5 C4 C25 N1 -177.3(2)
C3 C4 C25 N1 2.2(4)
C4 C25 N1 C26 178.6(2)
C25 N1 C26 C31 -66.3(3)
C25 N1 C26 C27 116.1(2)
C31 C26 C27 C28 4.6(4)
N1 C26 C27 C28 -177.8(2)
C31 C26 C27 C32 -172.6(2)
N1 C26 C27 C32 5.0(3)
C26 C27 C28 C29 -1.5(4)
C32 C27 C28 C29 175.8(2)
C27 C28 C29 C30 -1.9(4)
C28 C29 C30 C31 2.4(4)
C29 C30 C31 C26 0.7(4)
C29 C30 C31 C35 -175.6(3)
C27 C26 C31 C30 -4.2(4)
N1 C26 C31 C30 178.3(2)
C27 C26 C31 C35 171.9(2)
N1 C26 C31 C35 -5.6(4)
C28 C27 C32 C33 -91.6(3)
C26 C27 C32 C33 85.6(3)
C28 C27 C32 C34 32.0(4)
C26 C27 C32 C34 -150.8(3)
C30 C31 C35 C37 -30.8(8)
C26 C31 C35 C37 153.1(7)
C30 C31 C35 C36X 56.3(7)
C26 C31 C35 C36X -119.8(7)
C30 C31 C35 C36 88.5(7)
C26 C31 C35 C36 -87.5(7)
C30 C31 C35 C37X -68.3(7)
C26 C31 C35 C37X 115.6(6)
